data_2206536
loop_
_publ_author_name
'Cui, Jian-Zhong'
'Zhang, Dan'
'Song, Li-Hui'
'Cheng, Peng'
'Liao, Dai-Zheng'
'Wang, Geng-Lin'

_publ_section_title
;
 <i>N</i>,<i>N</i>'-Bis[2-(diethylamino)ethyl]dithiooxalamide
;
_journal_coeditor_code RZ6106
_journal_issue 8
_journal_name_full 'Acta Crystallographica Section E'
_journal_page_first o2714
_journal_page_last o2715
_journal_paper_doi 10.1107/S1600536805023457
_journal_volume 61
_journal_year 2005
_chemical_formula_iupac 'C14 H30 N4 S2'
_chemical_formula_moiety 'C14 H30 N4 S2'
_chemical_formula_sum 'C14 H30 N4 S2'
_chemical_formula_weight 318.54
_chemical_melting_point 322
_chemical_name_systematic
;
N,N'-Bis[2-(diethylamino)ethyl]dithiooxalamide
;
_space_group_IT_number 14
_symmetry_cell_setting monoclinic
_symmetry_space_group_name_Hall '-P 2ybc'
_symmetry_space_group_name_H-M 'P 1 21/c 1'
_atom_sites_solution_hydrogens geom
_atom_sites_solution_primary direct
_atom_sites_solution_secondary difmap
_cell_angle_alpha 90.00
_cell_angle_beta 93.158(10)
_cell_angle_gamma 90.00
_cell_formula_units_Z 2
_cell_length_a 7.264(4)
_cell_length_b 5.317(3)
_cell_length_c 24.239(15)
_cell_measurement_reflns_used 697
_cell_measurement_temperature 294(2)
_cell_measurement_theta_max 20.42
_cell_measurement_theta_min 2.81
_cell_volume 934.8(9)
_computing_cell_refinement 'SAINT (Bruker, 1997)'
_computing_data_collection 'SMART (Bruker, 1997)'
_computing_data_reduction SAINT
_computing_molecular_graphics 'SHELXTL (Bruker, 1997)'
_computing_publication_material SHELXTL
_computing_structure_refinement 'SHELXL97 (Sheldrick, 1997)'
_computing_structure_solution 'SHELXS97 (Sheldrick, 1997)'
_diffrn_ambient_temperature 294(2)
_diffrn_measured_fraction_theta_full 0.990
_diffrn_measured_fraction_theta_max 0.990
_diffrn_measurement_device_type 'Bruker SMART CCD area-detector'
_diffrn_measurement_method '\f and \w'
_diffrn_radiation_monochromator graphite
_diffrn_radiation_source 'fine-focus sealed tube'
_diffrn_radiation_type 'Mo K\a'
_diffrn_radiation_wavelength 0.71073
_diffrn_reflns_av_R_equivalents 0.0950
_diffrn_reflns_av_sigmaI/netI 0.1272
_diffrn_reflns_limit_h_max 8
_diffrn_reflns_limit_h_min -8
_diffrn_reflns_limit_k_max 3
_diffrn_reflns_limit_k_min -6
_diffrn_reflns_limit_l_max 28
_diffrn_reflns_limit_l_min -26
_diffrn_reflns_number 4382
_diffrn_reflns_theta_full 25.00
_diffrn_reflns_theta_max 25.00
_diffrn_reflns_theta_min 1.68
_exptl_absorpt_coefficient_mu 0.283
_exptl_absorpt_correction_T_max 0.972
_exptl_absorpt_correction_T_min 0.936
_exptl_absorpt_correction_type multi-scan
_exptl_absorpt_process_details '(SADABS; Sheldrick, 2002)'
_exptl_crystal_colour orange
_exptl_crystal_density_diffrn 1.132
_exptl_crystal_density_method 'not measured'
_exptl_crystal_description prism
_exptl_crystal_F_000 348
_exptl_crystal_size_max 0.20
_exptl_crystal_size_mid 0.16
_exptl_crystal_size_min 0.10
_refine_diff_density_max 0.270
_refine_diff_density_min -0.207
_refine_ls_extinction_method none
_refine_ls_goodness_of_fit_ref 1.015
_refine_ls_hydrogen_treatment constr
_refine_ls_matrix_type full
_refine_ls_number_parameters 95
_refine_ls_number_reflns 1639
_refine_ls_number_restraints 2
_refine_ls_restrained_S_all 1.023
_refine_ls_R_factor_all 0.1616
_refine_ls_R_factor_gt 0.0682
_refine_ls_shift/su_max 0.001
_refine_ls_shift/su_mean 0.000
_refine_ls_structure_factor_coef Fsqd
_refine_ls_weighting_details 'calc w = 1/[\s^2^(Fo^2^)+(0.0908P)^2^+0.1316P] where P = (Fo^2^+2Fc^2^)/3'
_refine_ls_weighting_scheme calc
_refine_ls_wR_factor_gt 0.1673
_refine_ls_wR_factor_ref 0.2144
_reflns_number_gt 737
_reflns_number_total 1639
_reflns_threshold_expression I>2\s(I)
_cod_data_source_file rz6106.cif
_cod_data_source_block I
_cod_depositor_comments
;
The following automatic conversions were performed:
'_geom_torsion_publ_flag' value 'Y' changed to 'y' according to
'/home/saulius/struct/CIF-dictionaries/cif_core.dic' dictionary named
'cif_core.dic' version 2.4.1 from 2010-06-29 (2 times).

Automatic conversion script
Id: cif_fix_enum 1527 2010-12-29 10:47:43Z saulius 

The following automatic conversions were performed:

'_geom_torsion_publ_flag' value 'Y' changed to 'y' according to
/home/saulius/struct/CIF-dictionaries/cif_core.dic dictionary named
'cif_core.dic' version 2.4.1 from 2010-06-29 (2 times).

Automatic conversion script
Id: cif_fix_values 1715 2011-07-08 13:25:40Z adriana 
;
_cod_original_cell_volume 934.9(9)
_cod_original_sg_symbol_H-M 'P 21/c'
_cod_database_code 2206536
_cod_database_fobs_code 2206536

loop_
_symmetry_equiv_pos_as_xyz
'x, y, z'
'-x, y+1/2, -z+1/2'
'-x, -y, -z'
'x, -y-1/2, z-1/2'

loop_
_atom_site_label
_atom_site_fract_x
_atom_site_fract_y
_atom_site_fract_z
_atom_site_U_iso_or_equiv
_atom_site_adp_type
_atom_site_calc_flag
_atom_site_refinement_flags
_atom_site_occupancy
_atom_site_disorder_assembly
_atom_site_disorder_group
_atom_site_type_symbol
S1 0.2195(2) 0.5434(3) 1.06257(6) 0.0719(7) Uani d . 1 . . S
N1 0.1238(5) 0.7289(8) 0.96547(18) 0.0514(12) Uani d . 1 A . N
H1A 0.040(7) 0.732(9) 0.933(2) 0.077 Uiso d . 1 . . H
N2 0.2648(5) 0.9283(8) 0.86445(18) 0.0606(12) Uani d . 1 . . N
C1 0.0879(6) 0.5765(9) 1.0056(2) 0.0463(12) Uani d . 1 . . C
C2 0.2814(7) 0.8948(10) 0.9652(2) 0.0607(15) Uani d . 1 . . C
H2A 0.3936 0.7967 0.9639 0.073 Uiso calc R 1 A . H
H2B 0.2889 0.9948 0.9987 0.073 Uiso calc R 1 . . H
C3 0.2619(7) 1.0650(10) 0.9155(2) 0.0622(15) Uani d . 1 A . C
H3A 0.1468 1.1570 0.9164 0.075 Uiso calc R 1 . . H
H3B 0.3618 1.1864 0.9172 0.075 Uiso calc R 1 . . H
C4 0.4603(7) 0.8907(11) 0.8499(2) 0.0762(17) Uani d D 1 A 1 C
H4A 0.5053 1.0445 0.8339 0.091 Uiso calc R 1 A 1 H
H4B 0.5355 0.8567 0.8834 0.091 Uiso calc R 1 A 1 H
C5 0.4813(9) 0.6809(12) 0.8105(3) 0.099(2) Uani d D 1 A 1 C
H5A 0.6097 0.6565 0.8046 0.149 Uiso calc R 1 A 1 H
H5B 0.4166 0.7207 0.7760 0.149 Uiso calc R 1 A 1 H
H5C 0.4313 0.5298 0.8253 0.149 Uiso calc R 1 A 1 H
C6 0.1583(8) 1.0509(13) 0.8189(3) 0.097(2) Uani d D 1 A 1 C
H6A 0.2032 0.9934 0.7841 0.116 Uiso calc R 1 A 1 H
H6B 0.1778 1.2311 0.8212 0.116 Uiso calc R 1 A 1 H
C7 -0.0415(8) 0.9981(15) 0.8196(3) 0.129(3) Uani d D 1 A 1 C
H7A -0.1033 1.0665 0.7869 0.194 Uiso calc R 1 A 1 H
H7B -0.0900 1.0739 0.8517 0.194 Uiso calc R 1 A 1 H
H7C -0.0609 0.8196 0.8206 0.194 Uiso calc R 1 A 1 H

loop_
_atom_site_aniso_label
_atom_site_aniso_U_11
_atom_site_aniso_U_22
_atom_site_aniso_U_33
_atom_site_aniso_U_12
_atom_site_aniso_U_13
_atom_site_aniso_U_23
S1 0.0512(9) 0.0913(12) 0.0714(11) -0.0168(8) -0.0137(7) 0.0034(8)
N1 0.036(2) 0.062(3) 0.057(3) -0.014(2) 0.001(2) -0.007(2)
N2 0.051(3) 0.068(3) 0.062(3) -0.004(2) 0.002(2) 0.005(3)
C1 0.033(3) 0.055(3) 0.051(3) -0.004(2) 0.008(2) -0.009(3)
C2 0.044(3) 0.068(4) 0.070(4) -0.018(3) 0.007(3) -0.014(3)
C3 0.048(3) 0.053(3) 0.086(4) -0.004(3) 0.010(3) 0.006(3)
C4 0.055(4) 0.085(5) 0.089(5) 0.000(3) 0.003(3) -0.008(4)
C5 0.086(5) 0.102(5) 0.111(6) -0.005(4) 0.017(4) -0.015(4)
C6 0.070(4) 0.115(5) 0.104(5) -0.020(4) -0.012(4) 0.034(4)
C7 0.063(5) 0.192(9) 0.130(6) 0.001(5) -0.016(4) 0.019(6)

loop_
_atom_type_symbol
_atom_type_description
_atom_type_scat_dispersion_real
_atom_type_scat_dispersion_imag
_atom_type_scat_source
C C 0.0033 0.0016 ' International Tables Vol. C, Tables 4.2.6.8 and 6.1.1.4'
H H 0.0000 0.0000 ' International Tables Vol. C, Tables 4.2.6.8 and 6.1.1.4'
N N 0.0061 0.0033 ' International Tables Vol. C, Tables 4.2.6.8 and 6.1.1.4'
S S 0.1246 0.1234 ' International Tables Vol. C, Tables 4.2.6.8 and 6.1.1.4'

loop_
_geom_angle_atom_site_label_1
_geom_angle_atom_site_label_2
_geom_angle_atom_site_label_3
_geom_angle_site_symmetry_1
_geom_angle_site_symmetry_3
_geom_angle
C1 N1 C2 . . 125.0(4)
C1 N1 H1A . . 118(3)
C2 N1 H1A . . 117(3)
C3 N2 C6 . . 113.1(5)
C3 N2 C4 . . 109.2(4)
C6 N2 C4 . . 110.5(5)
N1 C1 C1 . 3_567 113.5(5)
N1 C1 S1 . . 124.2(4)
C1 C1 S1 3_567 . 122.3(5)
N1 C2 C3 . . 109.3(4)
N1 C2 H2A . . 109.8
C3 C2 H2A . . 109.8
N1 C2 H2B . . 109.8
C3 C2 H2B . . 109.8
H2A C2 H2B . . 108.3
N2 C3 C2 . . 112.3(4)
N2 C3 H3A . . 109.1
C2 C3 H3A . . 109.1
N2 C3 H3B . . 109.1
C2 C3 H3B . . 109.1
H3A C3 H3B . . 107.9
C5 C4 N2 . . 112.7(5)
C5 C4 H4A . . 109.1
N2 C4 H4A . . 109.1
C5 C4 H4B . . 109.1
N2 C4 H4B . . 109.1
H4A C4 H4B . . 107.8
C4 C5 H5A . . 109.5
C4 C5 H5B . . 109.5
H5A C5 H5B . . 109.5
C4 C5 H5C . . 109.5
H5A C5 H5C . . 109.5
H5B C5 H5C . . 109.5
N2 C6 C7 . . 112.6(5)
N2 C6 H6A . . 109.1
C7 C6 H6A . . 109.1
N2 C6 H6B . . 109.1
C7 C6 H6B . . 109.1
H6A C6 H6B . . 107.8
C6 C7 H7A . . 109.5
C6 C7 H7B . . 109.5
H7A C7 H7B . . 109.5
C6 C7 H7C . . 109.5
H7A C7 H7C . . 109.5
H7B C7 H7C . . 109.5

loop_
_geom_bond_atom_site_label_1
_geom_bond_atom_site_label_2
_geom_bond_site_symmetry_2
_geom_bond_distance
S1 C1 . 1.645(5)
N1 C1 . 1.304(6)
N1 C2 . 1.445(6)
N1 H1A . 0.96(5)
N2 C3 . 1.436(6)
N2 C6 . 1.466(7)
N2 C4 . 1.495(6)
C1 C1 3_567 1.526(9)
C2 C3 . 1.508(7)
C2 H2A . 0.9700
C2 H2B . 0.9700
C3 H3A . 0.9700
C3 H3B . 0.9700
C4 C5 . 1.483(6)
C4 H4A . 0.9700
C4 H4B . 0.9700
C5 H5A . 0.9600
C5 H5B . 0.9600
C5 H5C . 0.9600
C6 C7 . 1.480(6)
C6 H6A . 0.9700
C6 H6B . 0.9700
C7 H7A . 0.9600
C7 H7B . 0.9600
C7 H7C . 0.9600

loop_
_geom_hbond_atom_site_label_D
_geom_hbond_atom_site_label_H
_geom_hbond_atom_site_label_A
_geom_hbond_site_symmetry_A
_geom_hbond_distance_DH
_geom_hbond_distance_HA
_geom_hbond_distance_DA
_geom_hbond_angle_DHA
N1 H1A S1 3_567 0.96(5) 2.39(5) 2.931(4) 115(4)

loop_
_geom_torsion_atom_site_label_1
_geom_torsion_atom_site_label_2
_geom_torsion_atom_site_label_3
_geom_torsion_atom_site_label_4
_geom_torsion_site_symmetry_4
_geom_torsion
_geom_torsion_publ_flag
C2 N1 C1 C1 3_567 -179.9(5) y
C2 N1 C1 S1 . -1.3(7) y
C1 N1 C2 C3 . -172.5(4) ?
C6 N2 C3 C2 . 150.8(4) ?
C4 N2 C3 C2 . -85.7(5) ?
N1 C2 C3 N2 . -64.1(5) ?
C3 N2 C4 C5 . 159.6(5) ?
C6 N2 C4 C5 . -75.4(7) ?
C3 N2 C6 C7 . -81.5(7) ?
C4 N2 C6 C7 . 155.7(6) ?
